data_4066001
loop_
_publ_author_name
'Castro-Rodrigo, Ruth'
'Esteruelas, Miguel A.'
'L\'opez, Ana M.'
'L\'opez, Fernando'
'Mascare\~nas, Jos\'e L.'
'Mozo, Silvia'
'O\~nate, Enrique'
'Saya, Luc\'ia'

_publ_section_title
;
 Ring Expansion versusexo&#x2212;endoIsomerization in
 (2-Pyridyl)methylenecyclobutane Coordinated to
 Hydrido(trispyrazolyl)borate- and Cyclopentadienyl-Osmium Complexes
;
_journal_issue 10
_journal_name_full Organometallics
_journal_page_first 2372
_journal_paper_doi 10.1021/om100243w
_journal_volume 29
_journal_year 2010
_chemical_formula_sum 'C24 H37 F6 N Os P2'
_chemical_formula_weight 705.69
_chemical_name_systematic
; 
 ? 
;
_space_group_IT_number 2
_symmetry_cell_setting triclinic
_symmetry_space_group_name_Hall '-P 1'
_symmetry_space_group_name_H-M 'P -1'
_atom_sites_solution_hydrogens geom
_atom_sites_solution_primary direct
_atom_sites_solution_secondary difmap
_audit_creation_method SHELXL-97
_cell_angle_alpha 75.600(2)
_cell_angle_beta 88.431(2)
_cell_angle_gamma 87.158(2)
_cell_formula_units_Z 2
_cell_length_a 9.0594(11)
_cell_length_b 11.3173(14)
_cell_length_c 12.8480(16)
_cell_measurement_reflns_used 3207
_cell_measurement_temperature 100(2)
_cell_measurement_theta_max 26
_cell_measurement_theta_min 2.5
_cell_volume 1274.2(3)
_computing_cell_refinement 'SAINT+ v. 6.1 (Bruker AXS, 2000)'
_computing_data_collection 'SMART v. 5.625 (Bruker AXS, 2000)'
_computing_data_reduction 'SAINT+ v. 6.1 (Bruker AXS, 2000)'
_computing_molecular_graphics 'XP, SHELXTL v. 6.1 (Bruker, 2000)'
_computing_publication_material 'XCIF, SHELXTL v. 6.1 (Bruker, 2000)'
_computing_structure_refinement 'SHELXL-97 (Sheldrick, 1997)'
_computing_structure_solution 'SHELXS-97 (Sheldrick, 1990)'
_diffrn_ambient_temperature 100(2)
_diffrn_detector_area_resol_mean 8.26
_diffrn_measured_fraction_theta_full 0.978
_diffrn_measured_fraction_theta_max 0.869
_diffrn_measurement_device_type 'Bruker SMART APEX CCD system'
_diffrn_measurement_method '\w rotations with narrow frames'
_diffrn_radiation_monochromator graphite
_diffrn_radiation_source 'fine-focus sealed tube'
_diffrn_radiation_type MoK\a
_diffrn_radiation_wavelength 0.71073
_diffrn_reflns_av_R_equivalents 0.0285
_diffrn_reflns_av_sigmaI/netI 0.0525
_diffrn_reflns_limit_h_max 12
_diffrn_reflns_limit_h_min -12
_diffrn_reflns_limit_k_max 15
_diffrn_reflns_limit_k_min -13
_diffrn_reflns_limit_l_max 17
_diffrn_reflns_limit_l_min -17
_diffrn_reflns_number 10032
_diffrn_reflns_theta_full 25.00
_diffrn_reflns_theta_max 28.82
_diffrn_reflns_theta_min 1.64
_diffrn_standards_decay_% 'no decay'
_exptl_absorpt_coefficient_mu 5.187
_exptl_absorpt_correction_T_max 0.819
_exptl_absorpt_correction_T_min 0.589
_exptl_absorpt_correction_type multi-scan
_exptl_absorpt_process_details
;
Absorption correction performed with SADABS program. This is based on the
method of Blessing: Blessing, R. H., Acta Crystallogr., Sect. A 1995, 51, 33.

SADABS: Area-Detector Absorption Correction. Bruker-AXS 
within SAINT+ package, v. 6.1 (2000).
;
_exptl_crystal_colour colorless
_exptl_crystal_density_diffrn 1.839
_exptl_crystal_density_method 'not measured'
_exptl_crystal_description 'irregular block'
_exptl_crystal_F_000 696
_exptl_crystal_size_max 0.06
_exptl_crystal_size_mid 0.06
_exptl_crystal_size_min 0.04
_refine_diff_density_max 1.270
_refine_diff_density_min -1.187
_refine_diff_density_rms 0.151
_refine_ls_extinction_method none
_refine_ls_goodness_of_fit_ref 1.008
_refine_ls_hydrogen_treatment mixed
_refine_ls_matrix_type full
_refine_ls_number_parameters 317
_refine_ls_number_reflns 5800
_refine_ls_number_restraints 0
_refine_ls_restrained_S_all 1.008
_refine_ls_R_factor_all 0.0377
_refine_ls_R_factor_gt 0.0323
_refine_ls_shift/su_max 0.011
_refine_ls_shift/su_mean 0.001
_refine_ls_structure_factor_coef Fsqd
_refine_ls_weighting_details 'calc w=1/[\s^2^(Fo^2^)+(0.0270P)^2^+1.5699P] where P=(Fo^2^+2Fc^2^)/3'
_refine_ls_weighting_scheme calc
_refine_ls_wR_factor_gt 0.0663
_refine_ls_wR_factor_ref 0.0684
_reflns_number_gt 5267
_reflns_number_total 5800
_reflns_threshold_expression >2sigma(I)
_cod_data_source_file om100243w_si_001.cif
_cod_data_source_block mae375as
_cod_original_sg_symbol_H-M P-1
_cod_database_code 4066001

loop_
_symmetry_equiv_pos_as_xyz
'x, y, z'
'-x, -y, -z'

loop_
_atom_site_label
_atom_site_type_symbol
_atom_site_fract_x
_atom_site_fract_y
_atom_site_fract_z
_atom_site_U_iso_or_equiv
_atom_site_adp_type
_atom_site_occupancy
_atom_site_symmetry_multiplicity
_atom_site_calc_flag
_atom_site_refinement_flags
Os Os 0.726904(17) 0.707065(16) 0.758749(13) 0.01292(6) Uani 1 1 d .
P1 P 0.86422(12) 0.86104(10) 0.80434(8) 0.0134(2) Uani 1 1 d .
P2 P 0.58725(14) 0.75795(12) 0.32712(9) 0.0220(3) Uani 1 1 d .
F1 F 0.6438(3) 0.6618(3) 0.4330(2) 0.0399(8) Uani 1 1 d .
F2 F 0.5307(5) 0.8536(3) 0.2218(3) 0.0606(12) Uani 1 1 d .
F3 F 0.7534(4) 0.7853(4) 0.2914(3) 0.0521(10) Uani 1 1 d .
F4 F 0.5819(4) 0.8633(3) 0.3897(3) 0.0501(9) Uani 1 1 d .
F5 F 0.4211(3) 0.7286(3) 0.3645(3) 0.0435(8) Uani 1 1 d .
F6 F 0.5933(3) 0.6514(3) 0.2645(2) 0.0346(7) Uani 1 1 d .
N1 N 0.9017(4) 0.6657(3) 0.6615(3) 0.0159(8) Uani 1 1 d .
C1 C 0.9364(5) 0.6841(4) 0.5564(4) 0.0197(9) Uani 1 1 d .
H1 H 0.8686 0.7279 0.5040 0.024 Uiso 1 1 calc R
C2 C 1.0694(5) 0.6400(5) 0.5244(4) 0.0255(11) Uani 1 1 d .
H2 H 1.0929 0.6531 0.4500 0.031 Uiso 1 1 calc R
C3 C 1.1693(5) 0.5768(5) 0.5999(4) 0.0269(11) Uani 1 1 d .
H3 H 1.2620 0.5474 0.5777 0.032 Uiso 1 1 calc R
C4 C 1.1328(5) 0.5564(4) 0.7087(4) 0.0219(10) Uani 1 1 d .
H4 H 1.1990 0.5128 0.7623 0.026 Uiso 1 1 calc R
C5 C 0.9975(5) 0.6015(4) 0.7357(4) 0.0173(9) Uani 1 1 d .
C6 C 0.9145(5) 0.5869(4) 0.8390(3) 0.0163(9) Uani 1 1 d .
H6 H 0.955(5) 0.601(4) 0.900(3) 0.011(11) Uiso 1 1 d .
C7 C 0.7862(5) 0.5193(4) 0.8456(3) 0.0166(9) Uani 1 1 d .
C8 C 0.7137(5) 0.4510(4) 0.9508(4) 0.0212(10) Uani 1 1 d .
H8A H 0.6196 0.4904 0.9687 0.025 Uiso 1 1 calc R
H8B H 0.7809 0.4311 1.0128 0.025 Uiso 1 1 calc R
C9 C 0.6934(6) 0.3429(5) 0.8986(4) 0.0270(11) Uani 1 1 d .
H9A H 0.7494 0.2672 0.9348 0.032 Uiso 1 1 calc R
H9B H 0.5886 0.3264 0.8906 0.032 Uiso 1 1 calc R
C10 C 0.7672(5) 0.4128(4) 0.7926(4) 0.0220(10) Uani 1 1 d .
H10A H 0.8615 0.3739 0.7748 0.026 Uiso 1 1 calc R
H10B H 0.7002 0.4332 0.7304 0.026 Uiso 1 1 calc R
C11 C 0.5029(5) 0.7145(4) 0.8313(4) 0.0206(10) Uani 1 1 d .
H11 H 0.4870 0.7038 0.9064 0.025 Uiso 1 1 calc R
C12 C 0.5283(5) 0.8266(4) 0.7536(4) 0.0216(10) Uani 1 1 d .
H12 H 0.5305 0.9045 0.7687 0.026 Uiso 1 1 calc R
C13 C 0.5496(5) 0.8034(5) 0.6508(4) 0.0254(11) Uani 1 1 d .
H13 H 0.5694 0.8618 0.5854 0.030 Uiso 1 1 calc R
C14 C 0.5357(5) 0.6752(5) 0.6641(4) 0.0257(11) Uani 1 1 d .
H14 H 0.5447 0.6330 0.6088 0.031 Uiso 1 1 calc R
C15 C 0.5063(5) 0.6224(5) 0.7734(4) 0.0215(10) Uani 1 1 d .
H15 H 0.4912 0.5383 0.8039 0.026 Uiso 1 1 calc R
C16 C 0.8097(5) 1.0156(4) 0.7222(3) 0.0167(9) Uani 1 1 d .
H16 H 0.7019 1.0269 0.7376 0.020 Uiso 1 1 calc R
C17 C 0.8215(5) 1.0289(4) 0.6001(3) 0.0212(10) Uani 1 1 d .
H17A H 0.7541 1.0957 0.5632 0.032 Uiso 1 1 calc R
H17B H 0.7948 0.9526 0.5839 0.032 Uiso 1 1 calc R
H17C H 0.9232 1.0468 0.5754 0.032 Uiso 1 1 calc R
C18 C 0.8823(5) 1.1228(4) 0.7508(4) 0.0218(10) Uani 1 1 d .
H18A H 0.9867 1.1234 0.7287 0.033 Uiso 1 1 calc R
H18B H 0.8746 1.1138 0.8286 0.033 Uiso 1 1 calc R
H18C H 0.8319 1.1997 0.7135 0.033 Uiso 1 1 calc R
C19 C 0.8251(5) 0.8740(4) 0.9437(3) 0.0180(9) Uani 1 1 d .
H19 H 0.8926 0.9359 0.9569 0.022 Uiso 1 1 calc R
C20 C 0.8625(5) 0.7543(4) 1.0273(4) 0.0241(10) Uani 1 1 d .
H20A H 0.8471 0.7667 1.0997 0.036 Uiso 1 1 calc R
H20B H 0.9661 0.7289 1.0180 0.036 Uiso 1 1 calc R
H20C H 0.7983 0.6908 1.0176 0.036 Uiso 1 1 calc R
C21 C 0.6675(5) 0.9197(5) 0.9637(4) 0.0226(10) Uani 1 1 d .
H21A H 0.5973 0.8605 0.9537 0.034 Uiso 1 1 calc R
H21B H 0.6461 0.9986 0.9129 0.034 Uiso 1 1 calc R
H21C H 0.6584 0.9294 1.0374 0.034 Uiso 1 1 calc R
C22 C 1.0708(4) 0.8477(4) 0.8000(3) 0.0153(9) Uani 1 1 d .
H22 H 1.0978 0.7591 0.8293 0.018 Uiso 1 1 calc R
C23 C 1.1347(5) 0.8812(4) 0.6849(3) 0.0186(9) Uani 1 1 d .
H23A H 1.1321 0.9703 0.6579 0.028 Uiso 1 1 calc R
H23B H 1.0755 0.8458 0.6385 0.028 Uiso 1 1 calc R
H23C H 1.2371 0.8490 0.6848 0.028 Uiso 1 1 calc R
C24 C 1.1524(5) 0.9157(4) 0.8695(3) 0.0184(9) Uani 1 1 d .
H24A H 1.2591 0.8988 0.8643 0.028 Uiso 1 1 calc R
H24B H 1.1195 0.8879 0.9446 0.028 Uiso 1 1 calc R
H24C H 1.1305 1.0037 0.8440 0.028 Uiso 1 1 calc R

loop_
_atom_site_aniso_label
_atom_site_aniso_U_11
_atom_site_aniso_U_22
_atom_site_aniso_U_33
_atom_site_aniso_U_23
_atom_site_aniso_U_13
_atom_site_aniso_U_12
Os 0.01045(8) 0.01528(10) 0.01366(9) -0.00435(6) -0.00109(6) -0.00211(6)
P1 0.0122(5) 0.0148(6) 0.0143(5) -0.0056(4) 0.0005(4) -0.0014(4)
P2 0.0236(6) 0.0253(7) 0.0178(6) -0.0067(5) -0.0008(5) 0.0000(5)
F1 0.0406(18) 0.049(2) 0.0259(16) -0.0027(15) -0.0082(14) 0.0107(16)
F2 0.092(3) 0.053(2) 0.0260(18) 0.0033(16) 0.0043(18) 0.041(2)
F3 0.0352(19) 0.068(3) 0.060(2) -0.027(2) 0.0197(17) -0.0227(18)
F4 0.077(3) 0.039(2) 0.044(2) -0.0280(17) 0.0159(18) -0.0152(19)
F5 0.0177(15) 0.059(2) 0.058(2) -0.0227(18) 0.0012(14) 0.0012(15)
F6 0.0312(16) 0.0376(19) 0.0427(18) -0.0255(15) -0.0111(14) 0.0077(14)
N1 0.0171(18) 0.0148(19) 0.0177(18) -0.0068(15) -0.0036(14) -0.0033(15)
C1 0.020(2) 0.021(3) 0.021(2) -0.0087(19) -0.0013(18) -0.0056(19)
C2 0.032(3) 0.024(3) 0.024(2) -0.013(2) 0.010(2) -0.008(2)
C3 0.022(2) 0.026(3) 0.036(3) -0.016(2) 0.012(2) -0.002(2)
C4 0.018(2) 0.019(3) 0.030(3) -0.009(2) 0.0028(19) -0.0009(18)
C5 0.018(2) 0.012(2) 0.023(2) -0.0066(18) -0.0014(17) -0.0052(17)
C6 0.016(2) 0.017(2) 0.015(2) -0.0020(18) -0.0001(16) -0.0010(17)
C7 0.015(2) 0.017(2) 0.017(2) -0.0039(18) -0.0007(16) 0.0009(17)
C8 0.023(2) 0.018(3) 0.022(2) -0.0041(19) 0.0023(18) -0.0036(19)
C9 0.028(3) 0.021(3) 0.031(3) -0.003(2) -0.006(2) -0.005(2)
C10 0.022(2) 0.016(2) 0.030(3) -0.009(2) 0.0002(19) -0.0023(19)
C11 0.013(2) 0.028(3) 0.022(2) -0.008(2) 0.0037(17) -0.0028(19)
C12 0.011(2) 0.021(3) 0.035(3) -0.009(2) -0.0015(18) -0.0008(18)
C13 0.014(2) 0.039(3) 0.021(2) -0.002(2) -0.0058(18) -0.001(2)
C14 0.011(2) 0.039(3) 0.031(3) -0.017(2) -0.0068(19) -0.005(2)
C15 0.011(2) 0.024(3) 0.030(3) -0.008(2) -0.0014(18) -0.0059(18)
C16 0.016(2) 0.017(2) 0.019(2) -0.0085(18) 0.0012(17) 0.0021(17)
C17 0.020(2) 0.025(3) 0.018(2) -0.0042(19) -0.0030(18) 0.0003(19)
C18 0.025(2) 0.015(2) 0.028(2) -0.0079(19) -0.0024(19) -0.0044(19)
C19 0.019(2) 0.023(3) 0.015(2) -0.0103(18) 0.0026(17) -0.0022(18)
C20 0.030(3) 0.027(3) 0.017(2) -0.007(2) -0.0002(19) -0.003(2)
C21 0.020(2) 0.029(3) 0.022(2) -0.012(2) 0.0040(18) -0.003(2)
C22 0.0105(19) 0.016(2) 0.019(2) -0.0028(17) -0.0002(16) -0.0022(16)
C23 0.013(2) 0.021(2) 0.023(2) -0.0071(19) 0.0034(17) 0.0003(17)
C24 0.011(2) 0.025(3) 0.022(2) -0.0118(19) -0.0038(17) 0.0003(18)

loop_
_atom_type_symbol
_atom_type_description
_atom_type_scat_dispersion_real
_atom_type_scat_dispersion_imag
_atom_type_scat_source
C C 0.0033 0.0016 'International Tables Vol C Tables 4.2.6.8 and 6.1.1.4'
H H 0.0000 0.0000 'International Tables Vol C Tables 4.2.6.8 and 6.1.1.4'
N N 0.0061 0.0033 'International Tables Vol C Tables 4.2.6.8 and 6.1.1.4'
F F 0.0171 0.0103 'International Tables Vol C Tables 4.2.6.8 and 6.1.1.4'
P P 0.1023 0.0942 'International Tables Vol C Tables 4.2.6.8 and 6.1.1.4'
Os Os -1.2165 7.6030 'International Tables Vol C Tables 4.2.6.8 and 6.1.1.4'

loop_
_geom_angle_atom_site_label_1
_geom_angle_atom_site_label_2
_geom_angle_atom_site_label_3
_geom_angle
N1 Os C12 141.79(16)
N1 Os C7 79.53(15)
C12 Os C7 134.11(17)
N1 Os C13 107.32(16)
C12 Os C13 37.56(17)
C7 Os C13 137.41(18)
N1 Os C11 160.80(15)
C12 Os C11 37.86(17)
C7 Os C11 96.29(17)
C13 Os C11 63.31(17)
N1 Os C6 62.15(15)
C12 Os C6 154.77(17)
C7 Os C6 37.28(15)
C13 Os C6 167.02(17)
C11 Os C6 124.05(16)
N1 Os C14 99.61(16)
C12 Os C14 62.20(18)
C7 Os C14 100.29(18)
C13 Os C14 37.49(19)
C11 Os C14 62.44(17)
C6 Os C14 133.09(18)
N1 Os C15 123.98(15)
C12 Os C15 61.91(17)
C7 Os C15 79.01(17)
C13 Os C15 62.09(18)
C11 Os C15 37.21(16)
C6 Os C15 116.14(17)
C14 Os C15 36.60(17)
N1 Os P1 91.11(10)
C12 Os P1 88.40(12)
C7 Os P1 115.48(12)
C13 Os P1 106.50(14)
C11 Os P1 107.45(12)
C6 Os P1 82.19(12)
C14 Os P1 143.99(14)
C15 Os P1 144.63(13)
C19 P1 C16 102.9(2)
C19 P1 C22 102.41(19)
C16 P1 C22 106.8(2)
C19 P1 Os 112.52(15)
C16 P1 Os 111.67(14)
C22 P1 Os 119.05(14)
F3 P2 F2 90.4(2)
F3 P2 F4 90.56(19)
F2 P2 F4 90.0(2)
F3 P2 F5 179.1(2)
F2 P2 F5 90.5(2)
F4 P2 F5 89.63(19)
F3 P2 F1 89.7(2)
F2 P2 F1 179.9(3)
F4 P2 F1 90.03(19)
F5 P2 F1 89.42(18)
F3 P2 F6 89.29(18)
F2 P2 F6 90.26(19)
F4 P2 F6 179.7(2)
F5 P2 F6 90.52(17)
F1 P2 F6 89.72(18)
C1 N1 C5 119.6(4)
C1 N1 Os 138.7(3)
C5 N1 Os 101.7(3)
N1 C1 C2 120.4(4)
N1 C1 H1 119.8
C2 C1 H1 119.8
C1 C2 C3 120.3(4)
C1 C2 H2 119.8
C3 C2 H2 119.8
C2 C3 C4 119.4(4)
C2 C3 H3 120.3
C4 C3 H3 120.3
C5 C4 C3 117.6(5)
C5 C4 H4 121.2
C3 C4 H4 121.2
N1 C5 C4 122.7(4)
N1 C5 C6 104.0(4)
C4 C5 C6 133.0(4)
C7 C6 C5 114.0(4)
C7 C6 Os 69.8(3)
C5 C6 Os 91.7(3)
C7 C6 H6 121(3)
C5 C6 H6 123(3)
Os C6 H6 120(3)
C6 C7 C8 124.4(4)
C6 C7 C10 125.6(4)
C8 C7 C10 92.4(3)
C6 C7 Os 72.9(3)
C8 C7 Os 124.9(3)
C10 C7 Os 120.4(3)
C7 C8 C9 88.3(3)
C7 C8 H8A 113.9
C9 C8 H8A 113.9
C7 C8 H8B 113.9
C9 C8 H8B 113.9
H8A C8 H8B 111.1
C10 C9 C8 91.2(3)
C10 C9 H9A 113.4
C8 C9 H9A 113.4
C10 C9 H9B 113.4
C8 C9 H9B 113.4
H9A C9 H9B 110.7
C7 C10 C9 88.1(3)
C7 C10 H10A 114.0
C9 C10 H10A 114.0
C7 C10 H10B 114.0
C9 C10 H10B 114.0
H10A C10 H10B 111.2
C15 C11 C12 106.1(4)
C15 C11 Os 72.4(2)
C12 C11 Os 70.0(2)
C15 C11 H11 126.9
C12 C11 H11 126.9
Os C11 H11 122.4
C13 C12 C11 109.4(4)
C13 C12 Os 72.0(3)
C11 C12 Os 72.1(3)
C13 C12 H12 125.3
C11 C12 H12 125.3
Os C12 H12 122.2
C12 C13 C14 106.9(4)
C12 C13 Os 70.4(3)
C14 C13 Os 72.2(3)
C12 C13 H13 126.5
C14 C13 H13 126.5
Os C13 H13 122.5
C15 C14 C13 108.1(4)
C15 C14 Os 71.9(2)
C13 C14 Os 70.3(2)
C15 C14 H14 125.9
C13 C14 H14 125.9
Os C14 H14 123.5
C14 C15 C11 109.4(4)
C14 C15 Os 71.5(2)
C11 C15 Os 70.4(2)
C14 C15 H15 125.3
C11 C15 H15 125.3
Os C15 H15 124.3
C18 C16 C17 109.8(4)
C18 C16 P1 116.1(3)
C17 C16 P1 114.1(3)
C18 C16 H16 105.2
C17 C16 H16 105.2
P1 C16 H16 105.2
C16 C17 H17A 109.5
C16 C17 H17B 109.5
H17A C17 H17B 109.5
C16 C17 H17C 109.5
H17A C17 H17C 109.5
H17B C17 H17C 109.5
C16 C18 H18A 109.5
C16 C18 H18B 109.5
H18A C18 H18B 109.5
C16 C18 H18C 109.5
H18A C18 H18C 109.5
H18B C18 H18C 109.5
C21 C19 C20 109.7(4)
C21 C19 P1 114.8(3)
C20 C19 P1 112.1(3)
C21 C19 H19 106.6
C20 C19 H19 106.6
P1 C19 H19 106.6
C19 C20 H20A 109.5
C19 C20 H20B 109.5
H20A C20 H20B 109.5
C19 C20 H20C 109.5
H20A C20 H20C 109.5
H20B C20 H20C 109.5
C19 C21 H21A 109.5
C19 C21 H21B 109.5
H21A C21 H21B 109.5
C19 C21 H21C 109.5
H21A C21 H21C 109.5
H21B C21 H21C 109.5
C23 C22 C24 109.3(3)
C23 C22 P1 112.8(3)
C24 C22 P1 116.4(3)
C23 C22 H22 105.8
C24 C22 H22 105.8
P1 C22 H22 105.8
C22 C23 H23A 109.5
C22 C23 H23B 109.5
H23A C23 H23B 109.5
C22 C23 H23C 109.5
H23A C23 H23C 109.5
H23B C23 H23C 109.5
C22 C24 H24A 109.5
C22 C24 H24B 109.5
H24A C24 H24B 109.5
C22 C24 H24C 109.5
H24A C24 H24C 109.5
H24B C24 H24C 109.5

loop_
_geom_bond_atom_site_label_1
_geom_bond_atom_site_label_2
_geom_bond_distance
Os N1 2.097(4)
Os C12 2.189(5)
Os C7 2.188(4)
Os C13 2.211(5)
Os C11 2.217(4)
Os C6 2.229(4)
Os C14 2.237(4)
Os C15 2.242(4)
Os P1 2.3853(11)
P1 C19 1.856(4)
P1 C16 1.855(5)
P1 C22 1.871(4)
P2 F3 1.584(3)
P2 F2 1.588(3)
P2 F4 1.594(3)
P2 F5 1.593(3)
P2 F1 1.594(3)
P2 F6 1.606(3)
N1 C1 1.345(5)
N1 C5 1.351(6)
C1 C2 1.373(7)
C1 H1 0.9500
C2 C3 1.382(7)
C2 H2 0.9500
C3 C4 1.392(7)
C3 H3 0.9500
C4 C5 1.373(6)
C4 H4 0.9500
C5 C6 1.484(6)
C6 C7 1.412(6)
C6 H6 0.93(4)
C7 C8 1.529(6)
C7 C10 1.542(6)
C8 C9 1.554(6)
C8 H8A 0.9900
C8 H8B 0.9900
C9 C10 1.547(6)
C9 H9A 0.9900
C9 H9B 0.9900
C10 H10A 0.9900
C10 H10B 0.9900
C11 C15 1.423(6)
C11 C12 1.430(7)
C11 H11 0.9500
C12 C13 1.417(7)
C12 H12 0.9500
C13 C14 1.430(7)
C13 H13 0.9500
C14 C15 1.406(7)
C14 H14 0.9500
C15 H15 0.9500
C16 C18 1.535(6)
C16 C17 1.539(6)
C16 H16 1.0000
C17 H17A 0.9800
C17 H17B 0.9800
C17 H17C 0.9800
C18 H18A 0.9800
C18 H18B 0.9800
C18 H18C 0.9800
C19 C21 1.531(6)
C19 C20 1.535(6)
C19 H19 1.0000
C20 H20A 0.9800
C20 H20B 0.9800
C20 H20C 0.9800
C21 H21A 0.9800
C21 H21B 0.9800
C21 H21C 0.9800
C22 C23 1.537(6)
C22 C24 1.540(6)
C22 H22 1.0000
C23 H23A 0.9800
C23 H23B 0.9800
C23 H23C 0.9800
C24 H24A 0.9800
C24 H24B 0.9800
C24 H24C 0.9800
